data_4325737
loop_
_publ_author_name
'Gengwen Tan'
'Hongping Zhu'

_publ_section_title
;
 Probing Stepwise Reaction of NNP-Ligand Copper(I) Complex with Elemental
 Sulfur by Using N-Heterocyclic Carbene as a Trapper
;
_journal_name_full 'Inorganic Chemistry'
_journal_page_first 6979
_journal_page_last 6986
_journal_paper_doi 10.1021/ic200008z
_journal_volume 50
_journal_year 2011
_chemical_formula_sum 'C52 H50 Cu N4 P2 S2'
_chemical_formula_weight 920.56
_chemical_name_systematic
; 
 ? 
;
_space_group_IT_number 61
_symmetry_cell_setting orthorhombic
_symmetry_space_group_name_Hall '-P 2ac 2ab'
_symmetry_space_group_name_H-M 'P b c a'
_atom_sites_solution_hydrogens geom
_atom_sites_solution_primary direct
_atom_sites_solution_secondary difmap
_audit_creation_method SHELXL-97
_cell_angle_alpha 90.00
_cell_angle_beta 90.00
_cell_angle_gamma 90.00
_cell_formula_units_Z 8
_cell_length_a 14.2716(6)
_cell_length_b 17.6685(9)
_cell_length_c 35.8182(16)
_cell_measurement_reflns_used 15404
_cell_measurement_temperature 173(2)
_cell_measurement_theta_max 29.6551
_cell_measurement_theta_min 2.1539
_cell_volume 9031.8(7)
_computing_cell_refinement CrysAlisPro
_computing_data_collection CrysAlisPro
_computing_data_reduction CrysAlisPro
_computing_molecular_graphics 'Bruker SHELXTL'
_computing_publication_material 'Bruker SHELXTL'
_computing_structure_refinement 'SHELXL-97 (Sheldrick, 1997)'
_computing_structure_solution 'SHELXS-97 (Sheldrick, 1990)'
_diffrn_ambient_temperature 173(2)
_diffrn_detector_area_resol_mean 16.1903
_diffrn_measured_fraction_theta_full 0.999
_diffrn_measured_fraction_theta_max 0.999
_diffrn_measurement_device_type 'multiwire proportional'
_diffrn_measurement_method 'phi and omega scans'
_diffrn_radiation_monochromator graphite
_diffrn_radiation_source 'enhanced X-ray (Mo) source'
_diffrn_radiation_type MoK\a
_diffrn_radiation_wavelength 0.71073
_diffrn_reflns_av_R_equivalents 0.1094
_diffrn_reflns_av_sigmaI/netI 0.0510
_diffrn_reflns_limit_h_max 17
_diffrn_reflns_limit_h_min -17
_diffrn_reflns_limit_k_max 21
_diffrn_reflns_limit_k_min -21
_diffrn_reflns_limit_l_max 43
_diffrn_reflns_limit_l_min -44
_diffrn_reflns_number 91351
_diffrn_reflns_theta_full 26.00
_diffrn_reflns_theta_max 26.00
_diffrn_reflns_theta_min 2.16
_exptl_absorpt_coefficient_mu 0.688
_exptl_absorpt_correction_T_max 0.8746
_exptl_absorpt_correction_T_min 0.7703
_exptl_absorpt_correction_type multi-scan
_exptl_absorpt_process_details empirical
_exptl_crystal_colour 'dark brown'
_exptl_crystal_density_diffrn 1.354
_exptl_crystal_description rectangular
_exptl_crystal_F_000 3848
_exptl_crystal_size_max 0.40
_exptl_crystal_size_mid 0.40
_exptl_crystal_size_min 0.20
_refine_diff_density_max 1.109
_refine_diff_density_min -0.712
_refine_diff_density_rms 0.095
_refine_ls_goodness_of_fit_ref 1.177
_refine_ls_hydrogen_treatment 'refined in a riding mode to the carrier atom'
_refine_ls_matrix_type full
_refine_ls_number_parameters 545
_refine_ls_number_reflns 8866
_refine_ls_number_restraints 10
_refine_ls_restrained_S_all 1.198
_refine_ls_R_factor_all 0.1181
_refine_ls_R_factor_gt 0.0933
_refine_ls_shift/su_max 0.001
_refine_ls_shift/su_mean 0.000
_refine_ls_structure_factor_coef Fsqd
_refine_ls_weighting_details 'calc w=1/[\s^2^(Fo^2^)+(0.1075P)^2^+15.7844P] where P=(Fo^2^+2Fc^2^)/3'
_refine_ls_weighting_scheme calc
_refine_ls_wR_factor_gt 0.2131
_refine_ls_wR_factor_ref 0.2262
_reflns_number_gt 6953
_reflns_number_total 8866
_reflns_threshold_expression >2sigma(I)
_cod_data_source_file ic200008z_si_001_5.cif
_cod_data_source_block compound_5
_cod_database_code 4325737

loop_
_symmetry_equiv_pos_as_xyz
'x, y, z'
'-x+1/2, -y, z+1/2'
'-x, y+1/2, -z+1/2'
'x+1/2, -y+1/2, -z'
'-x, -y, -z'
'x-1/2, y, -z-1/2'
'x, -y-1/2, z-1/2'
'-x-1/2, y-1/2, z'

loop_
_atom_site_label
_atom_site_type_symbol
_atom_site_fract_x
_atom_site_fract_y
_atom_site_fract_z
_atom_site_U_iso_or_equiv
_atom_site_adp_type
_atom_site_occupancy
_atom_site_symmetry_multiplicity
_atom_site_calc_flag
_atom_site_refinement_flags
_atom_site_disorder_assembly
_atom_site_disorder_group
Cu1 Cu 0.07084(5) 0.40012(4) -0.376993(17) 0.0354(2) Uani 1 1 d . . .
P1 P -0.13375(9) 0.53145(8) -0.32563(3) 0.0292(3) Uani 1 1 d . . .
P2 P 0.28275(9) 0.48705(7) -0.41932(3) 0.0257(3) Uani 1 1 d . . .
S1 S -0.14258(10) 0.47278(9) -0.37180(4) 0.0383(4) Uani 1 1 d . . .
S2 S 0.26894(9) 0.41184(8) -0.37931(3) 0.0325(3) Uani 1 1 d . . .
N1 N 0.0822(3) 0.3164(3) -0.34170(13) 0.0366(11) Uani 1 1 d . . .
N2 N 0.0655(3) 0.4621(2) -0.32776(11) 0.0263(9) Uani 1 1 d . . .
N3 N 0.0161(4) 0.3443(3) -0.41913(13) 0.0406(11) Uani 1 1 d . . .
N4 N 0.0733(3) 0.4853(2) -0.41539(10) 0.0234(8) Uani 1 1 d . . .
C1 C 0.0949(4) 0.2403(4) -0.3415(2) 0.0527(17) Uani 1 1 d . . .
H1A H 0.1005 0.2096 -0.3631 0.063 Uiso 1 1 calc R . .
C2 C 0.0983(5) 0.2140(4) -0.3050(2) 0.060(2) Uani 1 1 d . . .
H2A H 0.1061 0.1629 -0.2973 0.072 Uiso 1 1 calc R . .
C3 C 0.0884(4) 0.2756(5) -0.2821(2) 0.058(2) Uani 1 1 d . . .
H3A H 0.0879 0.2755 -0.2556 0.070 Uiso 1 1 calc R . .
C4 C 0.0789(4) 0.3387(3) -0.30550(15) 0.0362(13) Uani 1 1 d . . .
C5 C 0.0718(4) 0.4174(4) -0.29927(15) 0.0363(13) Uani 1 1 d . . .
H5A H 0.0715 0.4372 -0.2746 0.044 Uiso 1 1 calc R . .
C6 C 0.0622(3) 0.5412(3) -0.32148(13) 0.0295(11) Uani 1 1 d . . .
C7 C 0.1463(4) 0.5804(3) -0.31675(15) 0.0378(13) Uani 1 1 d . . .
H7A H 0.2040 0.5538 -0.3182 0.045 Uiso 1 1 calc R . .
C8 C 0.1467(4) 0.6578(4) -0.30987(17) 0.0478(16) Uani 1 1 d . . .
H8A H 0.2043 0.6842 -0.3071 0.057 Uiso 1 1 calc R . .
C9 C 0.0631(4) 0.6961(4) -0.30703(18) 0.0481(15) Uani 1 1 d . . .
H9A H 0.0629 0.7488 -0.3019 0.058 Uiso 1 1 calc R . .
C10 C -0.0211(4) 0.6578(3) -0.31156(16) 0.0408(14) Uani 1 1 d . . .
H10A H -0.0785 0.6847 -0.3095 0.049 Uiso 1 1 calc R . .
C11 C -0.0229(4) 0.5809(3) -0.31907(13) 0.0292(11) Uani 1 1 d . . .
C12 C -0.0178(5) 0.2757(4) -0.4280(2) 0.0593(19) Uani 1 1 d . . .
H12A H -0.0152 0.2323 -0.4124 0.071 Uiso 1 1 calc R . .
C13 C -0.0581(6) 0.2779(4) -0.4642(2) 0.071(2) Uani 1 1 d . . .
H13A H -0.0874 0.2370 -0.4768 0.085 Uiso 1 1 calc R . .
C14 C -0.0469(5) 0.3494(4) -0.4774(2) 0.0577(18) Uani 1 1 d . . .
H14A H -0.0658 0.3675 -0.5012 0.069 Uiso 1 1 calc R . .
C15 C -0.0020(4) 0.3912(3) -0.44936(15) 0.0382(13) Uani 1 1 d . . .
C16 C 0.0309(4) 0.4657(3) -0.44591(14) 0.0335(12) Uani 1 1 d . . .
H16A H 0.0224 0.5011 -0.4656 0.040 Uiso 1 1 calc R . .
C17 C 0.1108(4) 0.5589(3) -0.41261(12) 0.0256(10) Uani 1 1 d . . .
C18 C 0.0525(4) 0.6219(3) -0.40863(15) 0.0370(13) Uani 1 1 d . . .
H18A H -0.0135 0.6154 -0.4083 0.044 Uiso 1 1 calc R . .
C19 C 0.0903(5) 0.6934(3) -0.40521(18) 0.0493(16) Uani 1 1 d . . .
H19A H 0.0500 0.7358 -0.4025 0.059 Uiso 1 1 calc R . .
C20 C 0.1852(5) 0.7037(3) -0.40569(19) 0.0543(18) Uani 1 1 d . . .
H20A H 0.2104 0.7533 -0.4031 0.065 Uiso 1 1 calc R . .
C21 C 0.2454(5) 0.6423(3) -0.40997(16) 0.0424(14) Uani 1 1 d . . .
H21A H 0.3113 0.6497 -0.4106 0.051 Uiso 1 1 calc R . .
C22 C 0.2074(4) 0.5691(3) -0.41328(13) 0.0275(11) Uani 1 1 d . . .
C31 C -0.1489(4) 0.4743(4) -0.28411(15) 0.0399(14) Uani 1 1 d . . .
C32 C -0.1891(5) 0.4035(4) -0.28652(19) 0.0515(16) Uani 1 1 d . . .
H32A H -0.2070 0.3843 -0.3102 0.062 Uiso 1 1 calc R . .
C33 C -0.2037(6) 0.3600(5) -0.2547(2) 0.074(2) Uani 1 1 d . . .
H33A H -0.2301 0.3108 -0.2568 0.089 Uiso 1 1 calc R . .
C34 C -0.1806(7) 0.3873(5) -0.2213(2) 0.076(3) Uani 1 1 d . . .
H34A H -0.1930 0.3580 -0.1996 0.091 Uiso 1 1 calc R . .
C35 C -0.1395(7) 0.4566(6) -0.21778(18) 0.075(3) Uani 1 1 d . . .
H35A H -0.1223 0.4748 -0.1938 0.091 Uiso 1 1 calc R . .
C36 C -0.1226(6) 0.5012(5) -0.24961(17) 0.0602(19) Uani 1 1 d . . .
H36A H -0.0933 0.5493 -0.2473 0.072 Uiso 1 1 calc R . .
C41 C -0.2227(3) 0.6052(3) -0.32370(15) 0.0342(12) Uani 1 1 d . . .
C42 C -0.2833(4) 0.6137(4) -0.29362(16) 0.0479(16) Uani 1 1 d . . .
H42A H -0.2790 0.5808 -0.2727 0.057 Uiso 1 1 calc R . .
C43 C -0.3505(5) 0.6710(5) -0.2944(2) 0.065(2) Uani 1 1 d . . .
H43A H -0.3924 0.6763 -0.2739 0.078 Uiso 1 1 calc R . .
C44 C -0.3575(5) 0.7197(4) -0.3239(2) 0.0562(18) Uani 1 1 d . . .
H44A H -0.4028 0.7592 -0.3239 0.067 Uiso 1 1 calc R . .
C45 C -0.2973(4) 0.7103(4) -0.3538(2) 0.0517(16) Uani 1 1 d . . .
H45A H -0.3012 0.7436 -0.3746 0.062 Uiso 1 1 calc R . .
C46 C -0.2318(4) 0.6533(4) -0.35380(17) 0.0445(15) Uani 1 1 d . . .
H46A H -0.1921 0.6470 -0.3749 0.053 Uiso 1 1 calc R . .
C51 C 0.2542(4) 0.4516(3) -0.46489(13) 0.0336(12) Uani 1 1 d . . .
C52 C 0.2480(5) 0.3736(4) -0.47038(18) 0.0534(17) Uani 1 1 d . . .
H52A H 0.2633 0.3401 -0.4505 0.064 Uiso 1 1 calc R . .
C53 C 0.2197(6) 0.3446(6) -0.5045(2) 0.081(3) Uani 1 1 d . . .
H53A H 0.2161 0.2914 -0.5080 0.097 Uiso 1 1 calc R . .
C54 C 0.1969(5) 0.3931(7) -0.5332(2) 0.085(3) Uani 1 1 d . . .
H54A H 0.1767 0.3733 -0.5566 0.102 Uiso 1 1 calc R . .
C55 C 0.2032(5) 0.4695(7) -0.52815(18) 0.076(3) Uani 1 1 d . . .
H55A H 0.1878 0.5027 -0.5481 0.091 Uiso 1 1 calc R . .
C56 C 0.2322(4) 0.4993(5) -0.49396(15) 0.0498(16) Uani 1 1 d . . .
H56A H 0.2367 0.5526 -0.4908 0.060 Uiso 1 1 calc R . .
C61 C 0.4011(4) 0.5230(3) -0.42103(15) 0.0346(12) Uani 1 1 d . . .
C62 C 0.4468(4) 0.5377(4) -0.38753(18) 0.0511(16) Uani 1 1 d . . .
H62A H 0.4156 0.5275 -0.3647 0.061 Uiso 1 1 calc R . .
C63 C 0.5376(5) 0.5670(4) -0.3867(2) 0.0597(19) Uani 1 1 d . . .
H63A H 0.5673 0.5774 -0.3635 0.072 Uiso 1 1 calc R . .
C64 C 0.5829(5) 0.5805(4) -0.4190(2) 0.0583(19) Uani 1 1 d . . .
H64A H 0.6452 0.5993 -0.4185 0.070 Uiso 1 1 calc R . .
C65 C 0.5400(5) 0.5672(4) -0.4525(2) 0.063(2) Uani 1 1 d . . .
H65A H 0.5726 0.5769 -0.4752 0.075 Uiso 1 1 calc R . .
C66 C 0.4483(4) 0.5395(4) -0.45349(17) 0.0506(17) Uani 1 1 d . . .
H66A H 0.4182 0.5319 -0.4769 0.061 Uiso 1 1 calc R . .
C71 C 0.0833(7) 0.4677(6) -0.1902(3) 0.024(2) Uiso 0.466(9) 1 d PD A 2
H71A H 0.1138 0.4648 -0.2146 0.037 Uiso 0.466(9) 1 calc PR A 2
H71B H 0.1184 0.5024 -0.1740 0.037 Uiso 0.466(9) 1 calc PR A 2
H71C H 0.0191 0.4864 -0.1932 0.037 Uiso 0.466(9) 1 calc PR A 2
C72 C 0.081(4) 0.398(3) -0.1745(14) 0.29(3) Uiso 0.466(9) 1 d PD A 2
H72A H 0.0364 0.3743 -0.1919 0.353 Uiso 0.466(9) 1 calc PR A 2
H72B H 0.1432 0.3803 -0.1834 0.353 Uiso 0.466(9) 1 calc PR A 2
C73 C 0.0712(10) 0.3508(8) -0.1458(4) 0.036(4) Uiso 0.466(9) 1 d PD A 2
H73A H 0.0100 0.3659 -0.1351 0.044 Uiso 0.466(9) 1 calc PR A 2
H73B H 0.0594 0.3017 -0.1582 0.044 Uiso 0.466(9) 1 calc PR A 2
C74 C 0.1153(16) 0.3332(13) -0.1189(6) 0.082(7) Uiso 0.466(9) 1 d PD A 2
H74A H 0.1681 0.3691 -0.1218 0.099 Uiso 0.466(9) 1 calc PR A 2
H74B H 0.1410 0.2846 -0.1281 0.099 Uiso 0.466(9) 1 calc PR A 2
C75 C 0.1248(13) 0.3154(10) -0.0681(5) 0.058(5) Uiso 0.466(9) 1 d PD A 2
H75A H 0.0757 0.3442 -0.0547 0.070 Uiso 0.466(9) 1 calc PR A 2
H75B H 0.1153 0.2609 -0.0630 0.070 Uiso 0.466(9) 1 calc PR A 2
C76 C 0.2094(10) 0.3367(9) -0.0560(4) 0.051(4) Uiso 0.466(9) 1 d PD A 2
H76A H 0.2146 0.3262 -0.0292 0.076 Uiso 0.466(9) 1 calc PR A 2
H76B H 0.2177 0.3911 -0.0604 0.076 Uiso 0.466(9) 1 calc PR A 2
H76C H 0.2578 0.3086 -0.0695 0.076 Uiso 0.466(9) 1 calc PR A 2
C71A C 0.1054(10) 0.3234(8) -0.1563(4) 0.052(3) Uiso 0.534(9) 1 d PD A 1
H71D H 0.0480 0.3163 -0.1710 0.078 Uiso 0.534(9) 1 calc PR A 1
H71E H 0.1343 0.2740 -0.1515 0.078 Uiso 0.534(9) 1 calc PR A 1
H71F H 0.1492 0.3552 -0.1704 0.078 Uiso 0.534(9) 1 calc PR A 1
C72A C 0.0911(11) 0.3462(8) -0.1343(5) 0.039(3) Uiso 0.534(9) 1 d PD A 1
H72C H 0.0465 0.3093 -0.1235 0.047 Uiso 0.534(9) 1 calc PR A 1
H72D H 0.0512 0.3885 -0.1429 0.047 Uiso 0.534(9) 1 calc PR A 1
C73A C 0.1366(18) 0.3823(14) -0.0967(6) 0.126(8) Uiso 0.534(9) 1 d PD A 1
H73C H 0.1905 0.4145 -0.1039 0.151 Uiso 0.534(9) 1 calc PR A 1
H73D H 0.0895 0.4153 -0.0846 0.151 Uiso 0.534(9) 1 calc PR A 1
C74A C 0.1685(19) 0.3256(15) -0.0696(7) 0.107(8) Uiso 0.534(9) 1 d PD A 1
H74C H 0.1663 0.2736 -0.0798 0.128 Uiso 0.534(9) 1 calc PR A 1
H74D H 0.2322 0.3366 -0.0601 0.128 Uiso 0.534(9) 1 calc PR A 1
C75A C 0.1035(9) 0.3372(9) -0.0441(4) 0.060(4) Uiso 0.534(9) 1 d PD A 1
H75C H 0.1309 0.3746 -0.0266 0.072 Uiso 0.534(9) 1 calc PR A 1
H75D H 0.0991 0.2892 -0.0300 0.072 Uiso 0.534(9) 1 calc PR A 1
C76A C 0.0055(9) 0.3620(8) -0.0499(4) 0.059(4) Uiso 0.534(9) 1 d PD A 1
H76D H -0.0282 0.3602 -0.0260 0.088 Uiso 0.534(9) 1 calc PR A 1
H76E H -0.0251 0.3283 -0.0679 0.088 Uiso 0.534(9) 1 calc PR A 1
H76F H 0.0049 0.4139 -0.0595 0.088 Uiso 0.534(9) 1 calc PR A 1

loop_
_atom_site_aniso_label
_atom_site_aniso_U_11
_atom_site_aniso_U_22
_atom_site_aniso_U_33
_atom_site_aniso_U_23
_atom_site_aniso_U_13
_atom_site_aniso_U_12
Cu1 0.0564(5) 0.0242(4) 0.0255(3) 0.0001(3) 0.0059(3) -0.0034(3)
P1 0.0277(7) 0.0373(8) 0.0227(6) -0.0056(5) 0.0039(5) -0.0002(6)
P2 0.0299(7) 0.0262(7) 0.0211(6) -0.0024(5) 0.0035(5) -0.0029(5)
S1 0.0349(7) 0.0525(9) 0.0276(6) -0.0136(6) 0.0038(5) -0.0084(6)
S2 0.0361(7) 0.0329(7) 0.0286(6) 0.0059(5) 0.0003(5) 0.0010(6)
N1 0.037(3) 0.026(2) 0.047(3) 0.009(2) 0.015(2) 0.0016(19)
N2 0.027(2) 0.030(2) 0.0217(19) 0.0006(17) 0.0033(16) 0.0006(17)
N3 0.055(3) 0.029(3) 0.038(3) -0.008(2) 0.004(2) -0.009(2)
N4 0.024(2) 0.024(2) 0.0221(19) -0.0038(16) 0.0044(16) -0.0029(16)
C1 0.047(4) 0.033(3) 0.078(5) 0.005(3) 0.028(3) 0.004(3)
C2 0.041(4) 0.044(4) 0.096(6) 0.032(4) 0.010(4) 0.003(3)
C3 0.044(4) 0.070(5) 0.061(4) 0.040(4) -0.010(3) -0.008(3)
C4 0.028(3) 0.041(3) 0.040(3) 0.014(3) 0.001(2) -0.001(2)
C5 0.028(3) 0.054(4) 0.027(3) 0.005(2) 0.001(2) 0.005(2)
C6 0.031(3) 0.039(3) 0.019(2) -0.008(2) -0.0027(19) 0.001(2)
C7 0.030(3) 0.048(4) 0.036(3) -0.011(3) -0.005(2) 0.000(2)
C8 0.038(3) 0.055(4) 0.050(4) -0.020(3) -0.007(3) -0.012(3)
C9 0.048(4) 0.040(4) 0.057(4) -0.017(3) -0.009(3) -0.005(3)
C10 0.036(3) 0.045(4) 0.042(3) -0.018(3) -0.002(2) 0.001(3)
C11 0.030(3) 0.032(3) 0.025(3) -0.009(2) -0.002(2) 0.000(2)
C12 0.075(5) 0.039(4) 0.064(4) -0.007(3) 0.004(4) -0.020(3)
C13 0.084(6) 0.054(5) 0.074(5) -0.026(4) -0.011(4) -0.028(4)
C14 0.064(4) 0.053(4) 0.055(4) -0.019(3) -0.016(3) -0.006(3)
C15 0.036(3) 0.043(3) 0.035(3) -0.011(3) 0.003(2) -0.007(3)
C16 0.036(3) 0.037(3) 0.027(3) 0.001(2) 0.000(2) -0.002(2)
C17 0.035(3) 0.024(3) 0.018(2) -0.0004(19) 0.0033(19) 0.002(2)
C18 0.043(3) 0.033(3) 0.035(3) 0.003(2) 0.000(2) 0.012(2)
C19 0.070(5) 0.024(3) 0.053(4) 0.002(3) 0.000(3) 0.014(3)
C20 0.083(5) 0.021(3) 0.059(4) 0.001(3) 0.006(4) -0.002(3)
C21 0.051(4) 0.031(3) 0.044(3) 0.003(3) 0.005(3) -0.010(3)
C22 0.038(3) 0.023(3) 0.021(2) -0.0007(19) 0.005(2) -0.001(2)
C31 0.038(3) 0.052(4) 0.030(3) -0.005(3) 0.009(2) 0.013(3)
C32 0.051(4) 0.055(4) 0.048(4) 0.006(3) 0.015(3) -0.002(3)
C33 0.093(6) 0.054(5) 0.074(5) 0.016(4) 0.040(5) 0.013(4)
C34 0.108(7) 0.071(6) 0.049(4) 0.020(4) 0.038(4) 0.043(5)
C35 0.114(7) 0.087(7) 0.025(3) -0.003(4) 0.016(4) 0.027(5)
C36 0.081(5) 0.068(5) 0.032(3) -0.006(3) 0.002(3) 0.010(4)
C41 0.025(3) 0.038(3) 0.039(3) -0.007(2) -0.002(2) 0.003(2)
C42 0.044(3) 0.063(4) 0.036(3) -0.005(3) 0.005(3) 0.018(3)
C43 0.046(4) 0.089(6) 0.059(4) -0.015(4) 0.005(3) 0.030(4)
C44 0.041(4) 0.052(4) 0.075(5) -0.012(4) -0.016(3) 0.013(3)
C45 0.041(3) 0.046(4) 0.068(4) 0.011(3) -0.016(3) 0.003(3)
C46 0.034(3) 0.059(4) 0.041(3) 0.003(3) -0.005(2) 0.001(3)
C51 0.031(3) 0.047(3) 0.023(2) -0.008(2) 0.004(2) 0.003(2)
C52 0.060(4) 0.054(4) 0.046(3) -0.025(3) 0.000(3) 0.000(3)
C53 0.078(6) 0.101(7) 0.063(5) -0.052(5) 0.000(4) -0.011(5)
C54 0.049(4) 0.169(11) 0.037(4) -0.049(6) -0.001(3) 0.008(5)
C55 0.045(4) 0.156(9) 0.026(3) -0.006(4) -0.001(3) 0.030(5)
C56 0.049(4) 0.073(5) 0.028(3) 0.001(3) 0.006(3) 0.015(3)
C61 0.033(3) 0.033(3) 0.038(3) -0.006(2) 0.007(2) -0.006(2)
C62 0.048(4) 0.062(4) 0.043(3) 0.001(3) -0.002(3) -0.015(3)
C63 0.050(4) 0.067(5) 0.062(4) -0.003(4) -0.012(3) -0.014(4)
C64 0.037(3) 0.054(4) 0.084(5) -0.023(4) 0.009(3) -0.012(3)
C65 0.051(4) 0.074(5) 0.063(4) -0.024(4) 0.032(3) -0.023(4)
C66 0.043(4) 0.067(5) 0.041(3) -0.018(3) 0.012(3) -0.016(3)

loop_
_atom_type_symbol
_atom_type_description
_atom_type_scat_dispersion_real
_atom_type_scat_dispersion_imag
_atom_type_scat_source
C C 0.0033 0.0016 'International Tables Vol C Tables 4.2.6.8 and 6.1.1.4'
H H 0.0000 0.0000 'International Tables Vol C Tables 4.2.6.8 and 6.1.1.4'
N N 0.0061 0.0033 'International Tables Vol C Tables 4.2.6.8 and 6.1.1.4'
P P 0.1023 0.0942 'International Tables Vol C Tables 4.2.6.8 and 6.1.1.4'
S S 0.1246 0.1234 'International Tables Vol C Tables 4.2.6.8 and 6.1.1.4'
Cu Cu 0.3201 1.2651 'International Tables Vol C Tables 4.2.6.8 and 6.1.1.4'

loop_
_geom_angle_atom_site_label_1
_geom_angle_atom_site_label_2
_geom_angle_atom_site_label_3
_geom_angle
N1 Cu1 N3 98.6(2)
N1 Cu1 N4 173.93(17)
N3 Cu1 N4 81.89(18)
N1 Cu1 N2 81.55(18)
N3 Cu1 N2 154.42(19)
N4 Cu1 N2 100.60(16)
C31 P1 C41 106.5(2)
C31 P1 C11 105.4(3)
C41 P1 C11 104.9(2)
C31 P1 S1 113.0(2)
C41 P1 S1 111.52(18)
C11 P1 S1 114.78(17)
C51 P2 C61 107.7(2)
C51 P2 C22 104.6(2)
C61 P2 C22 106.1(2)
C51 P2 S2 113.9(2)
C61 P2 S2 110.9(2)
C22 P2 S2 113.16(16)
C1 N1 C4 106.6(5)
C1 N1 Cu1 140.0(5)
C4 N1 Cu1 113.3(4)
C5 N2 C6 118.7(4)
C5 N2 Cu1 110.2(4)
C6 N2 Cu1 131.0(3)
C12 N3 C15 106.7(5)
C12 N3 Cu1 141.0(5)
C15 N3 Cu1 112.0(3)
C16 N4 C17 118.9(4)
C16 N4 Cu1 111.3(3)
C17 N4 Cu1 129.8(3)
N1 C1 C2 110.1(6)
C3 C2 C1 107.0(6)
C2 C3 C4 106.6(6)
N1 C4 C3 109.7(6)
N1 C4 C5 116.1(5)
C3 C4 C5 134.2(6)
N2 C5 C4 118.8(5)
C7 C6 C11 119.3(5)
C7 C6 N2 118.7(5)
C11 C6 N2 122.0(5)
C8 C7 C6 120.9(5)
C9 C8 C7 119.6(6)
C8 C9 C10 120.2(6)
C11 C10 C9 121.1(5)
C10 C11 C6 119.0(5)
C10 C11 P1 120.7(4)
C6 C11 P1 120.2(4)
N3 C12 C13 109.7(6)
C14 C13 C12 107.3(6)
C13 C14 C15 107.0(6)
N3 C15 C16 115.4(5)
N3 C15 C14 109.3(6)
C16 C15 C14 135.3(6)
N4 C16 C15 118.8(5)
C22 C17 C18 119.3(5)
C22 C17 N4 119.6(4)
C18 C17 N4 121.1(5)
C19 C18 C17 120.4(6)
C20 C19 C18 120.6(6)
C19 C20 C21 120.5(6)
C20 C21 C22 119.2(6)
C17 C22 C21 119.9(5)
C17 C22 P2 119.0(4)
C21 C22 P2 121.0(4)
C36 C31 C32 118.9(6)
C36 C31 P1 120.8(5)
C32 C31 P1 120.3(5)
C31 C32 C33 120.9(7)
C34 C33 C32 119.9(8)
C33 C34 C35 121.0(7)
C34 C35 C36 120.2(7)
C31 C36 C35 119.1(8)
C46 C41 C42 118.7(5)
C46 C41 P1 118.5(4)
C42 C41 P1 122.8(5)
C41 C42 C43 119.5(6)
C44 C43 C42 121.4(6)
C43 C44 C45 118.6(6)
C46 C45 C44 120.7(6)
C45 C46 C41 121.1(6)
C56 C51 C52 118.9(6)
C56 C51 P2 121.8(5)
C52 C51 P2 119.1(5)
C53 C52 C51 120.6(8)
C54 C53 C52 119.8(9)
C55 C54 C53 119.9(7)
C54 C55 C56 120.7(8)
C51 C56 C55 120.0(8)
C66 C61 C62 117.4(5)
C66 C61 P2 124.2(4)
C62 C61 P2 118.4(4)
C61 C62 C63 121.6(6)
C64 C63 C62 119.5(7)
C63 C64 C65 120.7(6)
C64 C65 C66 120.0(6)
C61 C66 C65 120.8(6)
C73 C72 C71 153(5)
C74 C73 C72 137(3)
C73 C74 C75 151.3(18)
C76 C75 C74 109.8(15)
C71A C72A C73A 143(2)
C74A C73A C72A 114(2)
C75A C74A C73A 98(2)
C74A C75A C76A 128.0(18)

loop_
_geom_bond_atom_site_label_1
_geom_bond_atom_site_label_2
_geom_bond_distance
Cu1 N1 1.953(4)
Cu1 N3 1.965(5)
Cu1 N4 2.039(4)
Cu1 N2 2.077(4)
P1 C31 1.810(6)
P1 C41 1.820(5)
P1 C11 1.822(5)
P1 S1 1.9557(18)
P2 C51 1.795(5)
P2 C61 1.805(5)
P2 C22 1.818(5)
P2 S2 1.9642(18)
N1 C1 1.356(8)
N1 C4 1.356(7)
N2 C5 1.294(7)
N2 C6 1.417(7)
N3 C12 1.344(8)
N3 C15 1.388(7)
N4 C16 1.296(6)
N4 C17 1.410(6)
C1 C2 1.387(10)
C2 C3 1.370(11)
C3 C4 1.400(8)
C4 C5 1.413(8)
C6 C7 1.396(7)
C6 C11 1.405(7)
C7 C8 1.390(9)
C8 C9 1.375(9)
C9 C10 1.389(8)
C10 C11 1.384(8)
C12 C13 1.419(10)
C13 C14 1.359(10)
C14 C15 1.403(8)
C15 C16 1.403(8)
C17 C22 1.391(7)
C17 C18 1.396(7)
C18 C19 1.379(9)
C19 C20 1.367(10)
C20 C21 1.393(9)
C21 C22 1.407(7)
C31 C36 1.376(8)
C31 C32 1.379(9)
C32 C33 1.391(9)
C33 C34 1.331(12)
C34 C35 1.364(13)
C35 C36 1.407(10)
C41 C46 1.379(8)
C41 C42 1.390(8)
C42 C43 1.395(9)
C43 C44 1.368(10)
C44 C45 1.384(10)
C45 C46 1.374(9)
C51 C56 1.376(8)
C51 C52 1.395(9)
C52 C53 1.385(9)
C53 C54 1.380(13)
C54 C55 1.366(13)
C55 C56 1.396(10)
C61 C66 1.375(8)
C61 C62 1.391(8)
C62 C63 1.396(9)
C63 C64 1.346(10)
C64 C65 1.368(10)
C65 C66 1.398(9)
C71 C72 1.35(4)
C72 C73 1.34(3)
C73 C74 1.19(2)
C74 C75 1.85(2)
C75 C76 1.34(2)
C71A C72A 0.910(16)
C72A C73A 1.62(2)
C73A C74A 1.47(3)
C74A C75A 1.32(2)
C75A C76A 1.481(18)
